data_7235797
loop_
_publ_author_name
'Barman, Samir'
'Khutia, Anupam'
'Koitz, Ralph'
'Blacque, Olivier'
'Furukawa, Hiroyasu'
'Iannuzzi, Marcella'
'Yaghi, Omar M.'
'Janiak, Christoph'
'Hutter, J\"urg'
'Berke, Heinz'

_publ_section_title
;
 Synthesis and hydrogen adsorption properties of internally polarized
 2,6-azulenedicarboxylate based metal--organic frameworks
;
_journal_issue 44
_journal_name_full 'J. Mater. Chem. A'
_journal_page_first 18823
_journal_paper_doi 10.1039/C4TA04393F
_journal_volume 2
_journal_year 2014
_chemical_formula_moiety 'C15 H12 N O4 Zn'
_chemical_formula_sum 'C15 H12 N O4 Zn'
_chemical_formula_weight 335.65
_space_group_IT_number 65
_space_group_name_Hall '-C 2 2'
_space_group_name_H-M_alt 'C m m m'
_symmetry_cell_setting orthorhombic
_symmetry_space_group_name_Hall '-C 2 2'
_symmetry_space_group_name_H-M 'C m m m'
_atom_sites_solution_hydrogens geom
_atom_sites_solution_primary direct
_atom_sites_solution_secondary difmap
_audit_creation_method SHELXL-97
_cell_angle_alpha 90.000(5)
_cell_angle_beta 90.000(5)
_cell_angle_gamma 90.000(5)
_cell_formula_units_Z 4
_cell_length_a 16.052(5)
_cell_length_b 21.172(5)
_cell_length_c 9.625(5)
_cell_measurement_reflns_used 5646
_cell_measurement_temperature 153(2)
_cell_measurement_theta_max 25.0
_cell_measurement_theta_min 2.5
_cell_volume 3271(2)
_computing_cell_refinement
;
CrysAlisPro, Version 1.171.33.55 (Agilent Technologies, 2012).
;
_computing_data_collection
;
CrysAlisPro, Version 1.171.33.55 (Agilent Technologies, 2012).
;
_computing_data_reduction
;
CrysAlisPro, Version 1.171.33.55 (Agilent Technologies, 2012).
;
_computing_molecular_graphics
; ORTEP-3 for Windows.
  Farrugia, L. J. (1997). J. Appl. Cryst. 30, 565.
;
_computing_publication_material
; WinGX -- Farrugia, L. J. (1999). J. Appl. Cryst. 32, 837-838.
 SHELXL97 -- Sheldrick, G. M (2008). Acta Cryst. A64, 112-122.
 PLATON for Windows -- Spek, A. L. (2003). J. Appl. Cryst. 36, 7-13. 
;
_computing_structure_refinement
; SHELXL97. Program for crystal structure refinement.
  Sheldrick, G.M. (2008). Acta Cryst. A64, 112-122.
  PLATON for Windows -- Spek, A. L. (2003). J. Appl. Cryst. 36, 7-13.
;
_computing_structure_solution
; SHELXS97. Program for Crystal Structure solution.
  Sheldrick, G.M. (2008). Acta Cryst. A64, 112-122.  
;
_diffrn_ambient_temperature 153(2)
_diffrn_detector_area_resol_mean 10.4498
_diffrn_measured_fraction_theta_full 0.998
_diffrn_measured_fraction_theta_max 0.998
_diffrn_measurement_device_type
; Goniometer Xcalibur, detector: Ruby
Oxford Diffraction (2007). Oxford Diffraction Ltd.,
Xcalibur CCD system
;
_diffrn_measurement_method 'omega scans'
_diffrn_radiation_monochromator graphite
_diffrn_radiation_source 'Enhance (Mo) X-ray Source'
_diffrn_radiation_type MoK\a
_diffrn_radiation_wavelength 0.71073
_diffrn_reflns_av_R_equivalents 0.0000
_diffrn_reflns_av_sigmaI/netI 0.0461
_diffrn_reflns_limit_h_max 19
_diffrn_reflns_limit_h_min 0
_diffrn_reflns_limit_k_max 25
_diffrn_reflns_limit_k_min 0
_diffrn_reflns_limit_l_max 11
_diffrn_reflns_limit_l_min 0
_diffrn_reflns_number 12121
_diffrn_reflns_theta_full 25.05
_diffrn_reflns_theta_max 25.05
_diffrn_reflns_theta_min 2.54
_diffrn_standards_number 0
_exptl_absorpt_coefficient_mu 0.757
_exptl_absorpt_correction_T_max 0.944
_exptl_absorpt_correction_T_min 0.701
_exptl_absorpt_correction_type analytical
_exptl_absorpt_process_details
;
CrysAlisPro, Version 1.171.33.55 (Agilent Technologies, 2012).
Analytical numeric absorption correction using a multifaceted crystal
model based on expressions derived by R.C. Clark & J.S. Reid
(Clark, R. C. & Reid, J. S. (1995). Acta Cryst. A51, 887-897).
;
_exptl_crystal_colour violet
_exptl_crystal_density_diffrn 0.682
_exptl_crystal_density_method 'not measured'
_exptl_crystal_description needle
_exptl_crystal_F_000 684
_exptl_crystal_size_max 0.31
_exptl_crystal_size_mid 0.11
_exptl_crystal_size_min 0.04
_refine_diff_density_max 1.797
_refine_diff_density_min -0.741
_refine_diff_density_rms 0.108
_refine_ls_extinction_method none
_refine_ls_goodness_of_fit_ref 1.086
_refine_ls_hydrogen_treatment constr
_refine_ls_matrix_type full
_refine_ls_number_parameters 73
_refine_ls_number_reflns 1650
_refine_ls_number_restraints 21
_refine_ls_restrained_S_all 1.105
_refine_ls_R_factor_all 0.0799
_refine_ls_R_factor_gt 0.0720
_refine_ls_shift/su_max 0.000
_refine_ls_shift/su_mean 0.000
_refine_ls_structure_factor_coef Fsqd
_refine_ls_weighting_details 'calc w=1/[\s^2^(Fo^2^)+(0.1181P)^2^+16.8721P] where P=(Fo^2^+2Fc^2^)/3'
_refine_ls_weighting_scheme calc
_refine_ls_wR_factor_gt 0.2116
_refine_ls_wR_factor_ref 0.2145
_reflns_number_gt 1332
_reflns_number_total 1650
_reflns_threshold_expression >2sigma(I)
_cod_data_source_file c4ta04393f2.cif
_cod_data_source_block MOF649_ccdc922544
_cod_database_code 7235797

loop_
_symmetry_equiv_pos_as_xyz
'x, y, z'
'-x, -y, z'
'x, -y, -z'
'-x, y, -z'
'x+1/2, y+1/2, z'
'-x+1/2, -y+1/2, z'
'x+1/2, -y+1/2, -z'
'-x+1/2, y+1/2, -z'
'-x, -y, -z'
'x, y, -z'
'-x, y, z'
'x, -y, z'
'-x+1/2, -y+1/2, -z'
'x+1/2, y+1/2, -z'
'-x+1/2, y+1/2, z'
'x+1/2, -y+1/2, z'

loop_
_atom_site_label
_atom_site_type_symbol
_atom_site_fract_x
_atom_site_fract_y
_atom_site_fract_z
_atom_site_U_iso_or_equiv
_atom_site_adp_type
_atom_site_occupancy
_atom_site_symmetry_multiplicity
_atom_site_calc_flag
_atom_site_refinement_flags
Zn1 Zn 0.5000 0.0000 0.34666(10) 0.0267(4) Uani 1 4 d S
O1 O 0.5867(3) -0.06762(19) 0.3854(4) 0.0606(13) Uani 1 1 d .
C1 C 0.6087(5) -0.0890(3) 0.5000 0.0413(18) Uani 1 2 d S
C2 C 0.6619(5) -0.1462(4) 0.5000 0.047(2) Uani 1 2 d SD
C3 C 0.6862(5) -0.1742(3) 0.3763(5) 0.067(2) Uani 1 1 d D
H3 H 0.6648 -0.1525 0.3002 0.080 Uiso 1 1 calc R
C4 C 0.7330(9) -0.2252(5) 0.3350(12) 0.066(4) Uani 0.50 1 d PD
H4 H 0.7427 -0.2309 0.2405 0.079 Uiso 0.50 1 calc PR
C5 C 0.7665(9) -0.2684(5) 0.4273(5) 0.061(4) Uani 0.50 1 d PD
N1 N 0.5000 0.0000 0.1333(7) 0.0348(16) Uani 1 4 d SU
C8 C 0.5747(7) 0.0316(5) 0.0800(10) 0.050(2) Uani 0.50 1 d PU
H8A H 0.6240 0.0100 0.1137 0.059 Uiso 0.50 1 calc PR
H8B H 0.5763 0.0748 0.1137 0.059 Uiso 0.50 1 calc PR
C9 C 0.5000 -0.0637(7) 0.0802(13) 0.042(2) Uani 0.50 2 d SPU
H9A H 0.4511 -0.0858 0.1138 0.051 Uiso 0.25 1 calc PR
H9B H 0.5489 -0.0858 0.1138 0.051 Uiso 0.25 1 calc PR

loop_
_atom_site_aniso_label
_atom_site_aniso_U_11
_atom_site_aniso_U_22
_atom_site_aniso_U_33
_atom_site_aniso_U_23
_atom_site_aniso_U_13
_atom_site_aniso_U_12
Zn1 0.0441(7) 0.0231(6) 0.0130(6) 0.000 0.000 0.000
O1 0.095(3) 0.059(2) 0.028(2) 0.0017(17) -0.006(2) 0.053(2)
C1 0.057(5) 0.035(4) 0.031(4) 0.000 0.000 0.014(4)
C2 0.065(5) 0.047(4) 0.028(4) 0.000 0.000 0.020(4)
C3 0.109(5) 0.063(4) 0.028(3) 0.003(3) 0.001(3) 0.048(4)
C4 0.093(10) 0.076(9) 0.028(6) 0.004(6) -0.005(7) 0.049(8)
C5 0.087(10) 0.055(8) 0.039(6) -0.005(6) 0.003(7) 0.049(7)
N1 0.058(4) 0.037(4) 0.010(3) 0.000 0.000 0.000
C8 0.068(5) 0.065(5) 0.016(4) 0.002(3) -0.001(3) -0.019(3)
C9 0.076(6) 0.036(4) 0.015(5) 0.001(4) 0.000 0.000

loop_
_atom_type_symbol
_atom_type_description
_atom_type_scat_dispersion_real
_atom_type_scat_dispersion_imag
_atom_type_scat_source
C C 0.0033 0.0016 'International Tables Vol C Tables 4.2.6.8 and 6.1.1.4'
H H 0.0000 0.0000 'International Tables Vol C Tables 4.2.6.8 and 6.1.1.4'
N N 0.0061 0.0033 'International Tables Vol C Tables 4.2.6.8 and 6.1.1.4'
O O 0.0106 0.0060 'International Tables Vol C Tables 4.2.6.8 and 6.1.1.4'
Zn Zn 0.2839 1.4301 'International Tables Vol C Tables 4.2.6.8 and 6.1.1.4'

loop_
_geom_angle_atom_site_label_1
_geom_angle_atom_site_label_2
_geom_angle_atom_site_label_3
_geom_angle
_geom_angle_site_symmetry_1
_geom_angle_site_symmetry_3
O1 Zn1 O1 158.8(2) 12 11_655
O1 Zn1 O1 89.6(3) 12 .
O1 Zn1 O1 86.5(3) 11_655 .
O1 Zn1 O1 86.5(3) 12 2_655
O1 Zn1 O1 89.6(3) 11_655 2_655
O1 Zn1 O1 158.8(2) . 2_655
O1 Zn1 N1 100.58(11) 12 .
O1 Zn1 N1 100.58(11) 11_655 .
O1 Zn1 N1 100.58(11) . .
O1 Zn1 N1 100.58(11) 2_655 .
O1 Zn1 Zn1 79.42(11) 12 9_656
O1 Zn1 Zn1 79.42(11) 11_655 9_656
O1 Zn1 Zn1 79.42(11) . 9_656
O1 Zn1 Zn1 79.42(11) 2_655 9_656
N1 Zn1 Zn1 180.0 . 9_656
C1 O1 Zn1 127.8(4) . .
O1 C1 O1 125.1(7) 10_556 .
O1 C1 C2 117.4(3) 10_556 .
O1 C1 C2 117.4(3) . .
C3 C2 C3 118.5(7) . 10_556
C3 C2 C1 120.7(3) . .
C3 C2 C1 120.7(3) 10_556 .
C4 C3 C2 137.6(7) . .
C3 C4 C5 123.1(9) . .
C4 C5 C5 97.4(9) 6_645 6_645
C4 C5 C4 57.9(10) 6_645 .
C5 C5 C4 40.1(5) 6_645 .
C4 C5 C5 171.3(11) 6_645 10_556
C5 C5 C5 90.000(5) 6_645 10_556
C4 C5 C5 129.9(5) . 10_556
C4 C5 C3 63.6(8) 6_645 6_645
C5 C5 C3 161.0(4) 6_645 6_645
C4 C5 C3 121.1(5) . 6_645
C5 C5 C3 108.9(2) 10_556 6_645
C4 C5 C5 153.1(14) 6_645 13_646
C5 C5 C5 56.0(5) 6_645 13_646
C4 C5 C5 96.0(8) . 13_646
C5 C5 C5 34.0(5) 10_556 13_646
C3 C5 C5 142.9(7) 6_645 13_646
C9 N1 C9 138.5(12) . 12
C9 N1 C8 56.6(5) . 2_655
C9 N1 C8 107.6(6) 12 2_655
C9 N1 C8 107.6(6) . 11_655
C9 N1 C8 56.6(5) 12 11_655
C8 N1 C8 54.4(10) 2_655 11_655
C9 N1 C8 107.6(6) . .
C9 N1 C8 56.6(5) 12 .
C8 N1 C8 139.0(9) 2_655 .
C8 N1 C8 109.8(10) 11_655 .
C9 N1 C8 56.6(5) . 12
C9 N1 C8 107.6(6) 12 12
C8 N1 C8 109.8(10) 2_655 12
C8 N1 C8 139.0(9) 11_655 12
C8 N1 C8 54.4(10) . 12
C9 N1 Zn1 110.7(6) . .
C9 N1 Zn1 110.7(6) 12 .
C8 N1 Zn1 110.5(5) 2_655 .
C8 N1 Zn1 110.5(5) 11_655 .
C8 N1 Zn1 110.5(5) . .
C8 N1 Zn1 110.5(5) 12 .
N1 C8 C8 110.5(5) . 10
N1 C9 C9 110.7(6) . 10

loop_
_geom_bond_atom_site_label_1
_geom_bond_atom_site_label_2
_geom_bond_distance
_geom_bond_site_symmetry_2
Zn1 O1 2.032(4) 12
Zn1 O1 2.032(4) 11_655
Zn1 O1 2.032(4) .
Zn1 O1 2.032(4) 2_655
Zn1 N1 2.054(7) .
Zn1 Zn1 2.952(2) 9_656
O1 C1 1.243(5) .
C1 O1 1.243(5) 10_556
C1 C2 1.484(10) .
C2 C3 1.385(5) .
C2 C3 1.385(5) 10_556
C3 C4 1.374(7) .
C4 C5 1.385(7) .
C5 C4 0.899(10) 6_645
C5 C5 0.944(19) 6_645
C5 C5 1.399(9) 10_556
C5 C3 1.514(11) 6_645
C5 C5 1.687(14) 13_646
N1 C9 1.442(14) .
N1 C9 1.442(14) 12
N1 C8 1.465(11) 2_655
N1 C8 1.465(11) 11_655
N1 C8 1.465(11) .
N1 C8 1.465(11) 12
C8 C8 1.540(18) 10
C9 C9 1.54(3) 10
